data_4084909
loop_
_publ_author_name
'Tanabe, Yoshiaki'
'Kuriyama, Shogo'
'Arashiba, Kazuya'
'Nakajima, Kazunari'
'Nishibayashi, Yoshiaki'

_publ_section_title
;
 Correction to Synthesis and Reactivity of Ruthenium Complexes Bearing
 Arsenic-Containing Arsenic-Nitrogen-Arsenic-Type Pincer Ligand
;
_journal_issue 24
_journal_name_full Organometallics
_journal_page_first 7333
_journal_paper_doi 10.1021/om5011676
_journal_volume 33
_journal_year 2014
_chemical_formula_moiety 'C24 H44 As2 Cl N O Ru'
_chemical_formula_sum 'C24 H44 As2 Cl N O Ru'
_chemical_formula_weight 648.98
_space_group_IT_number 2
_symmetry_cell_setting triclinic
_symmetry_Int_Tables_number 2
_symmetry_space_group_name_Hall '-P 1'
_symmetry_space_group_name_H-M 'P -1'
_atom_sites_solution_hydrogens geom
_atom_sites_solution_primary direct
_atom_sites_solution_secondary difmap
_cell_angle_alpha 107.3539(18)
_cell_angle_beta 93.752(2)
_cell_angle_gamma 98.0469(17)
_cell_formula_units_Z 2
_cell_length_a 8.8245(7)
_cell_length_b 10.7552(9)
_cell_length_c 15.7964(10)
_cell_measurement_reflns_used 9310
_cell_measurement_temperature 198
_cell_measurement_theta_max 27.48
_cell_measurement_theta_min 3.25
_cell_volume 1407.75(19)
_computing_cell_refinement 'RAPID AUTO'
_computing_data_collection 'RAPID AUTO (Rigaku, 2010)'
_computing_data_reduction 'RAPID AUTO'
_computing_molecular_graphics 'CrystalStructure 4.0'
_computing_publication_material 'CrystalStructure 4.0 (Rigaku, 2010)'
_computing_structure_refinement 'CRYSTALS (Carruthers, et al., 1999)'
_computing_structure_solution 'SHELXS97 (Sheldrick, 2008)'
_diffrn_ambient_temperature 198
_diffrn_detector_area_resol_mean 10.000
_diffrn_measured_fraction_theta_full 0.984
_diffrn_measured_fraction_theta_max 0.984
_diffrn_measurement_device_type 'Rigaku R-AXIS RAPID'
_diffrn_measurement_method \w
_diffrn_radiation_type 'Mo K\a'
_diffrn_radiation_wavelength 0.71075
_diffrn_reflns_av_R_equivalents 0.0799
_diffrn_reflns_limit_h_max 11
_diffrn_reflns_limit_h_min -11
_diffrn_reflns_limit_k_max 13
_diffrn_reflns_limit_k_min -13
_diffrn_reflns_limit_l_max 20
_diffrn_reflns_limit_l_min -20
_diffrn_reflns_number 13570
_diffrn_reflns_theta_full 27.49
_diffrn_reflns_theta_max 27.48
_diffrn_standards_number 0
_exptl_absorpt_coefficient_mu 3.000
_exptl_absorpt_correction_T_max 0.472
_exptl_absorpt_correction_T_min 0.213
_exptl_absorpt_correction_type numerical
_exptl_absorpt_process_details 'NUMABS (Rigaku, 1999)'
_exptl_crystal_colour yellow
_exptl_crystal_density_diffrn 1.531
_exptl_crystal_density_method 'not measured'
_exptl_crystal_description block
_exptl_crystal_F_000 660.00
_exptl_crystal_size_max 0.450
_exptl_crystal_size_mid 0.400
_exptl_crystal_size_min 0.250
_refine_diff_density_max 1.770
_refine_diff_density_min -1.310
_refine_ls_extinction_coef 77(18)
_refine_ls_extinction_method 'Larson (1970) Crystallographic Computing eq. 22'
_refine_ls_goodness_of_fit_ref 1.000
_refine_ls_hydrogen_treatment mixed
_refine_ls_number_parameters 319
_refine_ls_number_reflns 6355
_refine_ls_R_factor_gt 0.0513
_refine_ls_shift/su_max 0.000
_refine_ls_structure_factor_coef Fsqd
_refine_ls_weighting_details 'w = 1/[2.0430\s(Fo^2^)]/(4Fo^2^)'
_refine_ls_weighting_scheme calc
_refine_ls_wR_factor_ref 0.1296
_reflns_number_gt 5898
_reflns_number_total 6355
_reflns_threshold_expression F^2^>2.0\s(F^2^)
_cod_data_source_file om5011676_si_001.cif
_cod_data_source_block '[RuHCl(CO)(tBuANA)]'
_cod_depositor_comments 'Adding full bibliography for 4084908--4084909.cif.'
_cod_original_cell_volume 1407.74(18)
_cod_database_code 4084909

loop_
_symmetry_equiv_pos_site_id
_symmetry_equiv_pos_as_xyz
1 +X,+Y,+Z
2 -X,-Y,-Z

loop_
_atom_site_label
_atom_site_type_symbol
_atom_site_fract_x
_atom_site_fract_y
_atom_site_fract_z
_atom_site_U_iso_or_equiv
_atom_site_adp_type
_atom_site_occupancy
_atom_site_symmetry_multiplicity
_atom_site_calc_flag
_atom_site_refinement_flags
Ru(1) Ru 0.38934(3) 0.64636(3) 0.243970(10) 0.02074(10) Uani 1.0 2 d .
As(1) As 0.19284(4) 0.50398(4) 0.28557(2) 0.02600(12) Uani 1.0 2 d .
As(2) As 0.51657(4) 0.83519(4) 0.20897(2) 0.02038(11) Uani 1.0 2 d .
Cl(1) Cl 0.60687(11) 0.67202(10) 0.36732(6) 0.0357(3) Uani 1.0 2 d .
O(1) O 0.4900(5) 0.4311(4) 0.1037(2) 0.0710(12) Uani 1.0 2 d .
N(1) N 0.3044(3) 0.8016(3) 0.34390(16) 0.0224(8) Uani 1.0 2 d .
C(1) C 0.4541(5) 0.5157(5) 0.1587(3) 0.0376(12) Uani 1.0 2 d .
C(2) C 0.0755(5) 0.6399(4) 0.3423(3) 0.0335(11) Uani 1.0 2 d .
C(3) C 0.1740(4) 0.7733(5) 0.3820(2) 0.0289(11) Uani 1.0 2 d .
C(4) C 0.1304(5) 0.8690(5) 0.4517(3) 0.0347(12) Uani 1.0 2 d .
C(5) C 0.2133(5) 0.9942(5) 0.4819(3) 0.0358(12) Uani 1.0 2 d .
C(6) C 0.3414(5) 1.0243(4) 0.4417(2) 0.0305(10) Uani 1.0 2 d .
C(7) C 0.3855(4) 0.9260(4) 0.37285(19) 0.0252(10) Uani 1.0 2 d .
C(8) C 0.5266(4) 0.9573(4) 0.32920(19) 0.0277(10) Uani 1.0 2 d .
C(9) C 0.0330(5) 0.3786(5) 0.1887(3) 0.0400(12) Uani 1.0 2 d .
C(10) C 0.0939(5) 0.2507(5) 0.1552(3) 0.0487(14) Uani 1.0 2 d .
C(11) C -0.1228(5) 0.3589(5) 0.2233(3) 0.0532(15) Uani 1.0 2 d .
C(12) C 0.0183(6) 0.4393(5) 0.1122(3) 0.0555(15) Uani 1.0 2 d .
C(13) C 0.2398(5) 0.4226(5) 0.3816(3) 0.0371(12) Uani 1.0 2 d .
C(14) C 0.3690(5) 0.3454(5) 0.3526(3) 0.0445(14) Uani 1.0 2 d .
C(15) C 0.1042(6) 0.3340(6) 0.4004(3) 0.0619(18) Uani 1.0 2 d .
C(16) C 0.2966(5) 0.5374(5) 0.4661(2) 0.0436(13) Uani 1.0 2 d .
C(17) C 0.3887(4) 0.9106(4) 0.1340(2) 0.0256(10) Uani 1.0 2 d .
C(18) C 0.3517(5) 0.8104(5) 0.0409(3) 0.0432(13) Uani 1.0 2 d .
C(19) C 0.4647(5) 1.0463(5) 0.1315(3) 0.0363(12) Uani 1.0 2 d .
C(20) C 0.2391(5) 0.9273(5) 0.1757(3) 0.0387(13) Uani 1.0 2 d .
C(21) C 0.7374(4) 0.8573(5) 0.1809(3) 0.0303(11) Uani 1.0 2 d .
C(22) C 0.7444(6) 0.8200(9) 0.0845(3) 0.111(3) Uani 1.0 2 d .
C(23) C 0.8184(6) 1.0004(7) 0.2242(4) 0.093(3) Uani 1.0 2 d .
C(24) C 0.8164(6) 0.7771(8) 0.2234(4) 0.106(3) Uani 1.0 2 d .
H(1) H 0.259(5) 0.647(5) 0.168(3) 0.042(12) Uiso 1.0 2 d .
H(2) H -0.0015 0.6654 0.3071 0.0438 Uiso 1.0 2 calc R
H(3) H 0.0268 0.6367 0.3952 0.0440 Uiso 1.0 2 calc R
H(4) H 0.0436 0.8478 0.4783 0.0434 Uiso 1.0 2 calc R
H(5) H 0.1838 1.0581 0.5291 0.0434 Uiso 1.0 2 calc R
H(6) H 0.3980 1.1093 0.4605 0.0361 Uiso 1.0 2 calc R
H(7) H 0.6044 0.9578 0.3757 0.0307 Uiso 1.0 2 calc R
H(8) H 0.5242 1.0502 0.3382 0.0308 Uiso 1.0 2 calc R
H(9) H 0.0226 0.1902 0.1072 0.0540 Uiso 1.0 2 calc R
H(10) H 0.1920 0.2668 0.1340 0.0535 Uiso 1.0 2 calc R
H(11) H 0.1054 0.2134 0.2029 0.0537 Uiso 1.0 2 calc R
H(12) H -0.1129 0.3223 0.2715 0.0599 Uiso 1.0 2 calc R
H(13) H -0.1583 0.4420 0.2442 0.0599 Uiso 1.0 2 calc R
H(14) H -0.1957 0.2991 0.1759 0.0596 Uiso 1.0 2 calc R
H(15) H -0.0520 0.3794 0.0635 0.0624 Uiso 1.0 2 calc R
H(16) H -0.0200 0.5211 0.1334 0.0624 Uiso 1.0 2 calc R
H(17) H 0.1173 0.4557 0.0920 0.0623 Uiso 1.0 2 calc R
H(18) H 0.3325 0.2728 0.2995 0.0568 Uiso 1.0 2 calc R
H(19) H 0.4531 0.4026 0.3409 0.0569 Uiso 1.0 2 calc R
H(20) H 0.4034 0.3122 0.3993 0.0570 Uiso 1.0 2 calc R
H(21) H 0.1372 0.3008 0.4474 0.0802 Uiso 1.0 2 calc R
H(22) H 0.0235 0.3842 0.4185 0.0802 Uiso 1.0 2 calc R
H(23) H 0.0663 0.2614 0.3475 0.0804 Uiso 1.0 2 calc R
H(24) H 0.3805 0.5952 0.4548 0.0547 Uiso 1.0 2 calc R
H(25) H 0.2138 0.5851 0.4837 0.0549 Uiso 1.0 2 calc R
H(26) H 0.3307 0.5046 0.5130 0.0549 Uiso 1.0 2 calc R
H(27) H 0.2846 0.8424 0.0049 0.0518 Uiso 1.0 2 calc R
H(28) H 0.4456 0.7991 0.0143 0.0516 Uiso 1.0 2 calc R
H(29) H 0.3021 0.7271 0.0445 0.0515 Uiso 1.0 2 calc R
H(30) H 0.3972 1.0794 0.0965 0.0465 Uiso 1.0 2 calc R
H(31) H 0.4862 1.1067 0.1911 0.0465 Uiso 1.0 2 calc R
H(32) H 0.5593 1.0377 0.1052 0.0467 Uiso 1.0 2 calc R
H(33) H 0.1895 0.8440 0.1794 0.0504 Uiso 1.0 2 calc R
H(34) H 0.2616 0.9899 0.2346 0.0503 Uiso 1.0 2 calc R
H(35) H 0.1720 0.9593 0.1398 0.0504 Uiso 1.0 2 calc R
H(36) H 0.6970 0.7295 0.0571 0.1373 Uiso 1.0 2 calc R
H(37) H 0.6909 0.8758 0.0603 0.1370 Uiso 1.0 2 calc R
H(38) H 0.8501 0.8309 0.0730 0.1370 Uiso 1.0 2 calc R
H(39) H 0.7670 1.0571 0.1998 0.1020 Uiso 1.0 2 calc R
H(40) H 0.8144 1.0256 0.2876 0.1020 Uiso 1.0 2 calc R
H(41) H 0.9239 1.0086 0.2122 0.1017 Uiso 1.0 2 calc R
H(42) H 0.9229 0.7874 0.2133 0.1539 Uiso 1.0 2 calc R
H(43) H 0.8088 0.8042 0.2864 0.1540 Uiso 1.0 2 calc R
H(44) H 0.7698 0.6860 0.1974 0.1542 Uiso 1.0 2 calc R

loop_
_atom_site_aniso_label
_atom_site_aniso_U_11
_atom_site_aniso_U_22
_atom_site_aniso_U_33
_atom_site_aniso_U_12
_atom_site_aniso_U_13
_atom_site_aniso_U_23
Ru(1) 0.02255(19) 0.0161(2) 0.02246(18) 0.00083(13) 0.00374(12) 0.00523(12)
As(1) 0.0248(3) 0.0203(3) 0.0344(3) -0.00010(17) 0.00396(16) 0.01250(17)
As(2) 0.0200(3) 0.0184(3) 0.0225(2) 0.00004(16) 0.00295(14) 0.00737(15)
Cl(1) 0.0362(6) 0.0308(6) 0.0394(5) 0.0022(5) -0.0052(4) 0.0135(4)
O(1) 0.082(3) 0.049(3) 0.069(2) 0.022(2) 0.0271(19) -0.0106(18)
N(1) 0.0228(15) 0.0231(18) 0.0225(13) 0.0054(13) 0.0039(11) 0.0079(12)
C(1) 0.035(3) 0.031(3) 0.041(3) 0.0019(19) 0.0071(17) 0.0048(18)
C(2) 0.030(2) 0.035(3) 0.044(2) 0.0138(19) 0.0137(16) 0.0190(18)
C(3) 0.0232(19) 0.037(3) 0.0329(18) 0.0097(17) 0.0053(14) 0.0174(16)
C(4) 0.031(2) 0.043(3) 0.0346(19) 0.0128(19) 0.0129(16) 0.0131(17)
C(5) 0.041(3) 0.038(3) 0.0298(18) 0.023(2) 0.0042(16) 0.0051(17)
C(6) 0.041(3) 0.025(3) 0.0244(16) 0.0106(18) 0.0012(15) 0.0036(14)
C(7) 0.036(2) 0.019(2) 0.0204(15) 0.0055(16) 0.0033(14) 0.0056(14)
C(8) 0.036(2) 0.018(2) 0.0222(16) -0.0015(16) 0.0003(14) -0.0008(13)
C(9) 0.033(3) 0.029(3) 0.053(3) -0.0058(19) -0.0051(18) 0.0137(19)
C(10) 0.051(3) 0.029(3) 0.054(3) -0.006(3) -0.003(2) 0.003(2)
C(11) 0.033(3) 0.039(4) 0.077(3) -0.008(3) 0.000(2) 0.011(3)
C(12) 0.050(3) 0.045(4) 0.061(3) -0.014(3) -0.025(3) 0.017(3)
C(13) 0.038(3) 0.031(3) 0.052(3) 0.0057(19) 0.0118(18) 0.0258(19)
C(14) 0.044(3) 0.036(3) 0.062(3) 0.010(3) 0.005(2) 0.027(3)
C(15) 0.059(4) 0.062(4) 0.080(4) -0.004(3) 0.013(3) 0.050(3)
C(16) 0.052(3) 0.055(4) 0.0300(19) 0.013(3) 0.0048(18) 0.0207(19)
C(17) 0.0224(18) 0.025(3) 0.0309(17) 0.0048(15) 0.0016(13) 0.0117(15)
C(18) 0.047(3) 0.043(3) 0.039(2) 0.005(3) -0.0094(18) 0.0159(19)
C(19) 0.039(3) 0.031(3) 0.047(2) 0.0053(19) 0.0103(17) 0.0223(18)
C(20) 0.029(3) 0.053(4) 0.044(2) 0.012(2) 0.0075(17) 0.027(2)
C(21) 0.0185(18) 0.035(3) 0.0404(19) 0.0018(17) 0.0033(14) 0.0176(17)
C(22) 0.043(4) 0.243(11) 0.056(4) 0.051(5) 0.030(3) 0.042(5)
C(23) 0.049(4) 0.065(5) 0.141(6) -0.017(4) 0.026(4) 0.003(4)
C(24) 0.038(3) 0.178(9) 0.169(7) 0.048(5) 0.043(4) 0.132(7)

loop_
_atom_type_symbol
_atom_type_description
_atom_type_scat_dispersion_real
_atom_type_scat_dispersion_imag
_atom_type_scat_source
C C 0.0033 0.0016
;
International Tables for Crystallography
(1992, Vol. C, Tables 4.2.6.8 and 6.1.1.4)
;
H H 0.0000 0.0000
;
International Tables for Crystallography
(1992, Vol. C, Table 6.1.1.4)
;
N N 0.0061 0.0033
;
International Tables for Crystallography
(1992, Vol. C, Tables 4.2.6.8 and 6.1.1.4)
;
O O 0.0106 0.0060
;
International Tables for Crystallography
(1992, Vol. C, Tables 4.2.6.8 and 6.1.1.4)
;
Cl Cl 0.1484 0.1585
;
International Tables for Crystallography
(1992, Vol. C, Tables 4.2.6.8 and 6.1.1.4)
;
As As 0.0499 2.0058
;
International Tables for Crystallography
(1992, Vol. C, Tables 4.2.6.8 and 6.1.1.4)
;
Ru Ru -1.2594 0.8363
;
International Tables for Crystallography
(1992, Vol. C, Tables 4.2.6.8 and 6.1.1.4)
;

loop_
_geom_angle_atom_site_label_1
_geom_angle_atom_site_label_2
_geom_angle_atom_site_label_3
_geom_angle
_geom_angle_publ_flag
As(1) Ru(1) As(2) 160.03(2) yes
As(1) Ru(1) Cl(1) 99.48(3) yes
As(1) Ru(1) N(1) 83.12(8) yes
As(1) Ru(1) C(1) 96.03(14) yes
As(2) Ru(1) Cl(1) 91.47(3) yes
As(2) Ru(1) N(1) 81.22(9) yes
As(2) Ru(1) C(1) 99.26(15) yes
Cl(1) Ru(1) N(1) 85.16(8) yes
Cl(1) Ru(1) C(1) 96.58(13) yes
N(1) Ru(1) C(1) 178.18(14) yes
Ru(1) As(1) C(2) 96.74(13) yes
Ru(1) As(1) C(9) 118.52(14) yes
Ru(1) As(1) C(13) 121.27(12) yes
C(2) As(1) C(9) 101.47(16) yes
C(2) As(1) C(13) 103.44(18) yes
C(9) As(1) C(13) 110.50(19) yes
Ru(1) As(2) C(8) 95.07(12) yes
Ru(1) As(2) C(17) 116.21(11) yes
Ru(1) As(2) C(21) 124.11(14) yes
C(8) As(2) C(17) 103.90(16) yes
C(8) As(2) C(21) 103.47(14) yes
C(17) As(2) C(21) 109.62(17) yes
Ru(1) N(1) C(3) 120.8(3) yes
Ru(1) N(1) C(7) 120.0(3) yes
C(3) N(1) C(7) 119.1(3) yes
Ru(1) C(1) O(1) 177.7(4) yes
As(1) C(2) C(3) 112.7(3) yes
N(1) C(3) C(2) 118.5(3) yes
N(1) C(3) C(4) 120.3(4) yes
C(2) C(3) C(4) 121.2(4) yes
C(3) C(4) C(5) 120.8(4) yes
C(4) C(5) C(6) 119.1(4) yes
C(5) C(6) C(7) 119.4(4) yes
N(1) C(7) C(6) 121.4(4) yes
N(1) C(7) C(8) 118.8(3) yes
C(6) C(7) C(8) 119.8(4) yes
As(2) C(8) C(7) 111.2(2) yes
As(1) C(9) C(10) 107.2(3) yes
As(1) C(9) C(11) 111.3(3) yes
As(1) C(9) C(12) 107.6(3) yes
C(10) C(9) C(11) 112.0(4) yes
C(10) C(9) C(12) 109.0(4) yes
C(11) C(9) C(12) 109.6(4) yes
As(1) C(13) C(14) 106.1(3) yes
As(1) C(13) C(15) 115.4(3) yes
As(1) C(13) C(16) 106.0(4) yes
C(14) C(13) C(15) 110.5(5) yes
C(14) C(13) C(16) 110.0(4) yes
C(15) C(13) C(16) 108.6(4) yes
As(2) C(17) C(18) 108.1(3) yes
As(2) C(17) C(19) 113.1(3) yes
As(2) C(17) C(20) 106.9(3) yes
C(18) C(17) C(19) 112.0(4) yes
C(18) C(17) C(20) 108.8(3) yes
C(19) C(17) C(20) 107.8(4) yes
As(2) C(21) C(22) 111.0(3) yes
As(2) C(21) C(23) 110.8(3) yes
As(2) C(21) C(24) 106.6(4) yes
C(22) C(21) C(23) 109.2(5) yes
C(22) C(21) C(24) 112.9(5) yes
C(23) C(21) C(24) 106.3(4) yes
As(1) Ru(1) H(1) 85.3(16) no
As(2) Ru(1) H(1) 82.8(16) no
Cl(1) Ru(1) H(1) 173.8(16) no
N(1) Ru(1) H(1) 91.5(14) no
C(1) Ru(1) H(1) 86.8(14) no
As(1) C(2) H(2) 120.463 no
As(1) C(2) H(3) 120.400 no
C(3) C(2) H(2) 97.721 no
C(3) C(2) H(3) 97.489 no
H(2) C(2) H(3) 103.579 no
C(3) C(4) H(4) 119.490 no
C(5) C(4) H(4) 119.749 no
C(4) C(5) H(5) 120.505 no
C(6) C(5) H(5) 120.388 no
C(5) C(6) H(6) 120.405 no
C(7) C(6) H(6) 120.239 no
As(2) C(8) H(7) 120.350 no
As(2) C(8) H(8) 120.225 no
C(7) C(8) H(7) 98.454 no
C(7) C(8) H(8) 98.578 no
H(7) C(8) H(8) 103.905 no
C(9) C(10) H(9) 109.310 no
C(9) C(10) H(10) 109.776 no
C(9) C(10) H(11) 109.417 no
H(9) C(10) H(10) 109.441 no
H(9) C(10) H(11) 109.438 no
H(10) C(10) H(11) 109.445 no
C(9) C(11) H(12) 109.341 no
C(9) C(11) H(13) 109.971 no
C(9) C(11) H(14) 109.188 no
H(12) C(11) H(13) 109.445 no
H(12) C(11) H(14) 109.443 no
H(13) C(11) H(14) 109.438 no
C(9) C(12) H(15) 109.549 no
C(9) C(12) H(16) 109.188 no
C(9) C(12) H(17) 109.764 no
H(15) C(12) H(16) 109.442 no
H(15) C(12) H(17) 109.443 no
H(16) C(12) H(17) 109.441 no
C(13) C(14) H(18) 109.712 no
C(13) C(14) H(19) 109.294 no
C(13) C(14) H(20) 109.492 no
H(18) C(14) H(19) 109.436 no
H(18) C(14) H(20) 109.448 no
H(19) C(14) H(20) 109.445 no
C(13) C(15) H(21) 109.361 no
C(13) C(15) H(22) 109.478 no
C(13) C(15) H(23) 109.660 no
H(21) C(15) H(22) 109.441 no
H(21) C(15) H(23) 109.446 no
H(22) C(15) H(23) 109.441 no
C(13) C(16) H(24) 109.602 no
C(13) C(16) H(25) 109.088 no
C(13) C(16) H(26) 109.813 no
H(24) C(16) H(25) 109.441 no
H(24) C(16) H(26) 109.446 no
H(25) C(16) H(26) 109.436 no
C(17) C(18) H(27) 109.305 no
C(17) C(18) H(28) 109.197 no
C(17) C(18) H(29) 109.995 no
H(27) C(18) H(28) 109.446 no
H(27) C(18) H(29) 109.444 no
H(28) C(18) H(29) 109.440 no
C(17) C(19) H(30) 109.780 no
C(17) C(19) H(31) 109.692 no
C(17) C(19) H(32) 109.030 no
H(30) C(19) H(31) 109.441 no
H(30) C(19) H(32) 109.440 no
H(31) C(19) H(32) 109.444 no
C(17) C(20) H(33) 109.856 no
C(17) C(20) H(34) 109.200 no
C(17) C(20) H(35) 109.447 no
H(33) C(20) H(34) 109.440 no
H(33) C(20) H(35) 109.444 no
H(34) C(20) H(35) 109.439 no
C(21) C(22) H(36) 109.801 no
C(21) C(22) H(37) 109.299 no
C(21) C(22) H(38) 109.396 no
H(36) C(22) H(37) 109.447 no
H(36) C(22) H(38) 109.443 no
H(37) C(22) H(38) 109.440 no
C(21) C(23) H(39) 108.982 no
C(21) C(23) H(40) 109.713 no
C(21) C(23) H(41) 109.801 no
H(39) C(23) H(40) 109.442 no
H(39) C(23) H(41) 109.444 no
H(40) C(23) H(41) 109.444 no
C(21) C(24) H(42) 109.105 no
C(21) C(24) H(43) 110.364 no
C(21) C(24) H(44) 109.025 no
H(42) C(24) H(43) 109.441 no
H(42) C(24) H(44) 109.447 no
H(43) C(24) H(44) 109.443 no

loop_
_geom_bond_atom_site_label_1
_geom_bond_atom_site_label_2
_geom_bond_distance
_geom_bond_publ_flag
Ru(1) As(1) 2.4062(5) yes
Ru(1) As(2) 2.4090(6) yes
Ru(1) Cl(1) 2.5688(10) yes
Ru(1) N(1) 2.186(3) yes
Ru(1) C(1) 1.821(4) yes
As(1) C(2) 1.943(4) yes
As(1) C(9) 2.026(4) yes
As(1) C(13) 2.013(5) yes
As(2) C(8) 1.949(3) yes
As(2) C(17) 1.997(4) yes
As(2) C(21) 2.024(4) yes
O(1) C(1) 1.152(6) yes
N(1) C(3) 1.371(5) yes
N(1) C(7) 1.355(5) yes
C(2) C(3) 1.500(6) yes
C(3) C(4) 1.382(5) yes
C(4) C(5) 1.368(6) yes
C(5) C(6) 1.379(6) yes
C(6) C(7) 1.392(5) yes
C(7) C(8) 1.507(5) yes
C(9) C(10) 1.507(7) yes
C(9) C(11) 1.524(6) yes
C(9) C(12) 1.542(8) yes
C(13) C(14) 1.518(7) yes
C(13) C(15) 1.525(7) yes
C(13) C(16) 1.521(5) yes
C(17) C(18) 1.524(5) yes
C(17) C(19) 1.532(6) yes
C(17) C(20) 1.523(6) yes
C(21) C(22) 1.462(6) yes
C(21) C(23) 1.532(7) yes
C(21) C(24) 1.460(10) yes
Ru(1) H(1) 1.61(4) no
C(2) H(2) 0.970 no
C(2) H(3) 0.970 no
C(4) H(4) 0.930 no
C(5) H(5) 0.930 no
C(6) H(6) 0.930 no
C(8) H(7) 0.970 no
C(8) H(8) 0.970 no
C(10) H(9) 0.960 no
C(10) H(10) 0.960 no
C(10) H(11) 0.960 no
C(11) H(12) 0.960 no
C(11) H(13) 0.960 no
C(11) H(14) 0.960 no
C(12) H(15) 0.960 no
C(12) H(16) 0.960 no
C(12) H(17) 0.960 no
C(14) H(18) 0.960 no
C(14) H(19) 0.960 no
C(14) H(20) 0.960 no
C(15) H(21) 0.960 no
C(15) H(22) 0.960 no
C(15) H(23) 0.960 no
C(16) H(24) 0.960 no
C(16) H(25) 0.960 no
C(16) H(26) 0.960 no
C(18) H(27) 0.960 no
C(18) H(28) 0.960 no
C(18) H(29) 0.960 no
C(19) H(30) 0.960 no
C(19) H(31) 0.960 no
C(19) H(32) 0.960 no
C(20) H(33) 0.960 no
C(20) H(34) 0.960 no
C(20) H(35) 0.960 no
C(22) H(36) 0.960 no
C(22) H(37) 0.960 no
C(22) H(38) 0.960 no
C(23) H(39) 0.960 no
C(23) H(40) 0.960 no
C(23) H(41) 0.960 no
C(24) H(42) 0.960 no
C(24) H(43) 0.960 no
C(24) H(44) 0.960 no
